data_1540325
loop_
_publ_author_name
'Kramer, V.'
'Berroth, K.'

_publ_section_title
;
 Phase investigations in the system Pb S - In2 S3 and the crystal
 structures of Pb In2 S4 and Pb6 In10 S21
;
_journal_name_full 'Materials Research Bulletin'
_journal_page_first 299
_journal_page_last 308
_journal_volume 15
_journal_year 1980
_chemical_formula_sum 'In10 Pb6 S21'
_chemical_name_systematic 'Pb6 In10 S21'
_space_group_IT_number 12
_symmetry_space_group_name_Hall '-C 2y'
_symmetry_space_group_name_H-M 'C 1 2/m 1'
_cell_angle_alpha 90
_cell_angle_beta 95.9
_cell_angle_gamma 90
_cell_formula_units_Z 2
_cell_length_a 27.629
_cell_length_b 3.863
_cell_length_c 15.705
_cell_volume 1667.328
_citation_journal_id_ASTM MRBUAC
_cod_data_source_file Kramer_MRBUAC_1980_290.cif
_cod_data_source_block In10Pb6S21
_cod_database_code 1540325

loop_
_symmetry_equiv_pos_as_xyz
x,y,z
-x,y,-z
-x,-y,-z
x,-y,z
x+1/2,y+1/2,z
-x+1/2,y+1/2,-z
-x+1/2,-y+1/2,-z
x+1/2,-y+1/2,z

loop_
_atom_site_label
_atom_site_type_symbol
_atom_site_fract_x
_atom_site_fract_y
_atom_site_fract_z
_atom_site_occupancy
_atom_site_U_iso_or_equiv
Pb2 Pb 0.05 0 0.4321 1 0.0
S4 S 0.0264 0 0.2361 1 0.0
In1 In 0.6876 0 0.4844 1 0.0
S3 S 0.8495 0 0.4357 1 0.0
Pb3 Pb 0.1376 0 0.2425 1 0.0
S8 S 0.6024 0 0.0969 1 0.0
S5 S 0.3277 0 0.2395 1 0.0
S9 S 0.6176 0 0.3667 1 0.0
In4 In 0.5137 0 0.1296 1 0.0
In2 In 0.7853 0 0.3074 1 0.0
Pb1 Pb 0.925 0 0.2922 1 0.0
S1 S 0 0 0 1 0.0
In3 In 0.2643 0 0.1073 1 0.0
S2 S 0.719 0 0.186 1 0.0
In5 In 0.9 0 0.018 1 0.0
S11 S 0.805 0 0.0248 1 0.0
S6 S 0.2353 0 0.4004 1 0.0
S10 S 0.4645 0 0.4063 1 0.0
S7 S 0.4213 0 0.1261 1 0.0
